data_7109140
loop_
_publ_author_name
'Valentina Pirovano'
'Laura Decataldo'
'Elisabetta Rossi'
'Ruben Vicente'

_publ_section_title
;
 Gold-catalyzed synthesis of tetrahydrocarbazole derivatives through an
 intermolecular cycloaddition of vinyl indoles and N-allenamides
;
_journal_name_full Chem.Commun.
_journal_page_first 3594
_journal_paper_doi 10.1039/c3cc41514g
_journal_volume 49
_journal_year 2013
_chemical_formula_moiety 'C26 H26 N2 O4'
_chemical_formula_sum 'C26 H26 N2 O4'
_chemical_formula_weight 430.49
_chemical_name_systematic
;
?
;
_space_group_IT_number 14
_symmetry_cell_setting monoclinic
_symmetry_space_group_name_Hall '-P 2ybc'
_symmetry_space_group_name_H-M 'P 1 21/c 1'
_atom_sites_solution_hydrogens geom
_atom_sites_solution_primary direct
_atom_sites_solution_secondary difmap
_audit_creation_method SHELXL-97
_cell_angle_alpha 90.00
_cell_angle_beta 96.667(2)
_cell_angle_gamma 90.00
_cell_formula_units_Z 4
_cell_length_a 8.5876(2)
_cell_length_b 20.5244(3)
_cell_length_c 12.2009(2)
_cell_measurement_reflns_used 3749
_cell_measurement_temperature 123.00(10)
_cell_measurement_theta_max 74.2165
_cell_measurement_theta_min 3.6443
_cell_volume 2135.93(7)
_computing_cell_refinement
;
CrysAlisPro, Agilent Technologies,
Version 1.171.35.19 (release 27-10-2011 CrysAlis171 .NET)
(compiled Oct 27 2011,15:02:11)
;
_computing_data_collection
;
CrysAlisPro, Agilent Technologies,
Version 1.171.35.19 (release 27-10-2011 CrysAlis171 .NET)
(compiled Oct 27 2011,15:02:11)
;
_computing_data_reduction
;
CrysAlisPro, Agilent Technologies,
Version 1.171.35.19 (release 27-10-2011 CrysAlis171 .NET)
(compiled Oct 27 2011,15:02:11)
;
_computing_molecular_graphics 'PLATON (Spek, 2006)'
_computing_publication_material 'SHELXL-97(Sheldrick, 1997)'
_computing_structure_refinement 'SHELXL-97 (Sheldrick, 1997)'
_computing_structure_solution 'SIR-2004 (Altomare, 2004)'
_diffrn_ambient_temperature 123.00(10)
_diffrn_detector_area_resol_mean 8.2640
_diffrn_measured_fraction_theta_full 0.986
_diffrn_measured_fraction_theta_max 0.958
_diffrn_measurement_device_type 'Xcalibur, Onyx, Nova'
_diffrn_measurement_method '\f and \w scans'
_diffrn_radiation_monochromator mirror
_diffrn_radiation_source 'Nova (Cu) X-ray Source'
_diffrn_radiation_type 'Cu K\a'
_diffrn_radiation_wavelength 1.5418
_diffrn_reflns_av_R_equivalents 0.0266
_diffrn_reflns_av_sigmaI/netI 0.0361
_diffrn_reflns_limit_h_max 10
_diffrn_reflns_limit_h_min -9
_diffrn_reflns_limit_k_max 17
_diffrn_reflns_limit_k_min -25
_diffrn_reflns_limit_l_max 15
_diffrn_reflns_limit_l_min -12
_diffrn_reflns_number 8314
_diffrn_reflns_theta_full 70.00
_diffrn_reflns_theta_max 74.38
_diffrn_reflns_theta_min 4.24
_diffrn_standards_number 0
_exptl_absorpt_coefficient_mu 0.733
_exptl_absorpt_correction_T_max 1.00000
_exptl_absorpt_correction_T_min 0.93471
_exptl_absorpt_correction_type multi-scan
_exptl_absorpt_process_details
;
CrysAlisPro, Agilent Technologies,
Version 1.171.35.19 (release 27-10-2011 CrysAlis171 .NET)
(compiled Oct 27 2011,15:02:11)
Empirical absorption correction using spherical harmonics,
implemented in SCALE3 ABSPACK scaling algorithm.
;
_exptl_crystal_colour white
_exptl_crystal_density_diffrn 1.339
_exptl_crystal_density_method 'not measured'
_exptl_crystal_description prism
_exptl_crystal_F_000 912
_exptl_crystal_size_max 0.0853
_exptl_crystal_size_mid 0.0678
_exptl_crystal_size_min 0.0314
_refine_diff_density_max 0.347
_refine_diff_density_min -0.295
_refine_diff_density_rms 0.047
_refine_ls_extinction_method none
_refine_ls_goodness_of_fit_ref 1.022
_refine_ls_hydrogen_treatment noref
_refine_ls_matrix_type full
_refine_ls_number_parameters 291
_refine_ls_number_reflns 4185
_refine_ls_number_restraints 0
_refine_ls_restrained_S_all 1.022
_refine_ls_R_factor_all 0.0565
_refine_ls_R_factor_gt 0.0431
_refine_ls_shift/su_max 0.000
_refine_ls_shift/su_mean 0.000
_refine_ls_structure_factor_coef Fsqd
_refine_ls_weighting_details 'calc w=1/[\s^2^(Fo^2^)+(0.0572P)^2^+0.5719P] where P=(Fo^2^+2Fc^2^)/3'
_refine_ls_weighting_scheme calc
_refine_ls_wR_factor_gt 0.1082
_refine_ls_wR_factor_ref 0.1179
_reflns_number_gt 3330
_reflns_number_total 4185
_reflns_threshold_expression >2\s(I)
_cod_data_source_file c3cc41514g.txt
_cod_data_source_block 7a
_cod_database_code 7109140

loop_
_symmetry_equiv_pos_as_xyz
'x, y, z'
'-x, y+1/2, -z+1/2'
'-x, -y, -z'
'x, -y-1/2, z-1/2'

loop_
_atom_site_label
_atom_site_type_symbol
_atom_site_fract_x
_atom_site_fract_y
_atom_site_fract_z
_atom_site_U_iso_or_equiv
_atom_site_adp_type
_atom_site_occupancy
_atom_site_symmetry_multiplicity
_atom_site_calc_flag
_atom_site_refinement_flags
O1 O 0.16794(13) 0.06992(6) 0.10582(9) 0.0272(3) Uani 1 1 d .
O2 O 0.03830(16) 0.07016(6) -0.06582(10) 0.0330(3) Uani 1 1 d .
O3 O 0.15985(16) 0.24120(7) 0.69743(10) 0.0412(3) Uani 1 1 d .
N2 N -0.02483(18) 0.19628(7) 0.57802(11) 0.0275(3) Uani 1 1 d .
N1 N -0.08037(16) 0.10687(6) 0.08119(11) 0.0238(3) Uani 1 1 d .
C1 C -0.2183(2) 0.13074(7) 0.01987(13) 0.0245(3) Uani 1 1 d .
C6 C -0.31449(19) 0.15621(8) 0.09508(13) 0.0243(3) Uani 1 1 d .
C24 C -0.3166(2) -0.03051(8) 0.52052(14) 0.0281(4) Uani 1 1 d .
H24 H -0.3593 -0.0357 0.5866 0.034 Uiso 1 1 calc R
O4 O 0.15381(17) 0.26812(9) 0.51899(12) 0.0499(4) Uani 1 1 d .
C7 C -0.23383(19) 0.14660(7) 0.20405(13) 0.0229(3) Uani 1 1 d .
C8 C -0.09446(19) 0.11726(7) 0.19494(13) 0.0228(3) Uani 1 1 d .
C25 C -0.2267(2) 0.02406(8) 0.50511(14) 0.0263(3) Uani 1 1 d .
H25 H -0.2100 0.0547 0.5614 0.032 Uiso 1 1 calc R
C10 C -0.06065(19) 0.09509(8) 0.39734(13) 0.0228(3) Uani 1 1 d .
H10 H 0.0213 0.0955 0.4603 0.027 Uiso 1 1 calc R
C2 C -0.2635(2) 0.13197(8) -0.09339(14) 0.0292(4) Uani 1 1 d .
H2 H -0.2001 0.1146 -0.1429 0.035 Uiso 1 1 calc R
C16 C -0.1400(2) 0.19996(8) 0.48355(13) 0.0258(3) Uani 1 1 d .
H16 H -0.2053 0.2363 0.4770 0.031 Uiso 1 1 calc R
C21 C -0.1900(2) -0.01244(8) 0.32429(14) 0.0276(4) Uani 1 1 d .
H21 H -0.1491 -0.0070 0.2576 0.033 Uiso 1 1 calc R
C5 C -0.4594(2) 0.18420(8) 0.05677(14) 0.0280(4) Uani 1 1 d .
H5 H -0.5242 0.2010 0.1059 0.034 Uiso 1 1 calc R
C3 C -0.4071(2) 0.16018(9) -0.12946(14) 0.0321(4) Uani 1 1 d .
H3 H -0.4399 0.1618 -0.2048 0.039 Uiso 1 1 calc R
C17 C 0.0993(2) 0.23784(10) 0.58991(14) 0.0329(4) Uani 1 1 d .
C23 C -0.3440(2) -0.07767(8) 0.43863(15) 0.0281(4) Uani 1 1 d .
C12 C -0.29114(19) 0.16299(8) 0.31202(13) 0.0248(3) Uani 1 1 d .
H12A H -0.3774 0.1344 0.3244 0.030 Uiso 1 1 calc R
H12B H -0.3291 0.2075 0.3102 0.030 Uiso 1 1 calc R
C9 C 0.02081(19) 0.09736(8) 0.29075(13) 0.0243(3) Uani 1 1 d .
H9B H 0.1069 0.1282 0.2998 0.029 Uiso 1 1 calc R
H9A H 0.0633 0.0548 0.2768 0.029 Uiso 1 1 calc R
C13 C 0.0443(2) 0.08103(8) 0.03200(14) 0.0257(3) Uani 1 1 d .
C4 C -0.5040(2) 0.18627(8) -0.05604(15) 0.0308(4) Uani 1 1 d .
H4 H -0.5992 0.2052 -0.0831 0.037 Uiso 1 1 calc R
C22 C -0.2807(2) -0.06724(8) 0.34071(15) 0.0302(4) Uani 1 1 d .
H22 H -0.2991 -0.0977 0.2842 0.036 Uiso 1 1 calc R
C14 C 0.3027(2) 0.04167(8) 0.06151(15) 0.0294(4) Uani 1 1 d .
H14B H 0.3457 0.0722 0.0124 0.035 Uiso 1 1 calc R
H14A H 0.2727 0.0022 0.0206 0.035 Uiso 1 1 calc R
C11 C -0.16025(18) 0.15523(8) 0.40474(13) 0.0226(3) Uani 1 1 d .
C20 C -0.16037(19) 0.03423(8) 0.40701(13) 0.0234(3) Uani 1 1 d .
C18 C 0.0646(2) 0.20331(10) 0.76398(14) 0.0366(4) Uani 1 1 d .
H18B H 0.0293 0.2299 0.8221 0.044 Uiso 1 1 calc R
H18A H 0.1233 0.1665 0.7973 0.044 Uiso 1 1 calc R
C26 C -0.4376(2) -0.13793(9) 0.45689(18) 0.0393(4) Uani 1 1 d .
H26A H -0.5465 -0.1267 0.4546 0.059 Uiso 1 1 calc R
H26B H -0.4014 -0.1563 0.5276 0.059 Uiso 1 1 calc R
H26C H -0.4247 -0.1692 0.4001 0.059 Uiso 1 1 calc R
C19 C -0.0733(3) 0.18027(10) 0.68488(14) 0.0389(4) Uani 1 1 d .
H19A H -0.0899 0.1338 0.6919 0.047 Uiso 1 1 calc R
H19B H -0.1686 0.2032 0.6970 0.047 Uiso 1 1 calc R
C15 C 0.4215(2) 0.02652(10) 0.15847(16) 0.0366(4) Uani 1 1 d .
H15B H 0.4479 0.0657 0.1993 0.055 Uiso 1 1 calc R
H15A H 0.5141 0.0088 0.1327 0.055 Uiso 1 1 calc R
H15C H 0.3785 -0.0046 0.2053 0.055 Uiso 1 1 calc R

loop_
_atom_site_aniso_label
_atom_site_aniso_U_11
_atom_site_aniso_U_22
_atom_site_aniso_U_33
_atom_site_aniso_U_23
_atom_site_aniso_U_13
_atom_site_aniso_U_12
O1 0.0267(6) 0.0275(6) 0.0279(6) -0.0028(5) 0.0051(5) 0.0030(5)
O2 0.0405(7) 0.0349(7) 0.0240(6) -0.0022(5) 0.0058(5) 0.0020(5)
O3 0.0423(8) 0.0507(8) 0.0283(7) 0.0001(6) -0.0063(6) -0.0072(6)
N2 0.0338(8) 0.0273(7) 0.0207(7) -0.0016(6) 0.0004(6) 0.0001(6)
N1 0.0263(7) 0.0222(6) 0.0224(7) -0.0001(5) 0.0012(5) 0.0015(5)
C1 0.0303(8) 0.0177(7) 0.0244(8) 0.0017(6) -0.0017(6) -0.0028(6)
C6 0.0278(8) 0.0193(7) 0.0248(8) 0.0019(6) -0.0019(6) -0.0030(6)
C24 0.0293(9) 0.0274(8) 0.0281(8) 0.0042(7) 0.0053(7) 0.0032(7)
O4 0.0380(8) 0.0730(11) 0.0375(8) 0.0144(7) -0.0003(6) -0.0151(7)
C7 0.0251(8) 0.0195(7) 0.0234(8) 0.0012(6) 0.0006(6) -0.0001(6)
C8 0.0267(8) 0.0200(7) 0.0213(8) 0.0009(6) 0.0011(6) -0.0019(6)
C25 0.0290(9) 0.0243(8) 0.0248(8) -0.0023(7) 0.0001(6) 0.0031(6)
C10 0.0249(8) 0.0223(7) 0.0203(7) -0.0001(6) -0.0011(6) 0.0023(6)
C2 0.0375(10) 0.0261(8) 0.0236(8) 0.0013(7) 0.0016(7) -0.0041(7)
C16 0.0299(9) 0.0225(8) 0.0244(8) 0.0016(6) 0.0006(7) 0.0023(6)
C21 0.0326(9) 0.0247(8) 0.0256(8) 0.0002(7) 0.0039(7) -0.0003(7)
C5 0.0283(9) 0.0223(8) 0.0325(9) 0.0023(7) -0.0004(7) -0.0016(6)
C3 0.0391(10) 0.0291(8) 0.0258(8) 0.0043(7) -0.0058(7) -0.0091(7)
C17 0.0308(9) 0.0409(10) 0.0260(8) 0.0023(8) -0.0005(7) 0.0006(8)
C23 0.0254(8) 0.0233(8) 0.0346(9) 0.0027(7) -0.0004(7) 0.0018(6)
C12 0.0240(8) 0.0240(8) 0.0259(8) -0.0009(6) 0.0001(6) 0.0028(6)
C9 0.0240(8) 0.0242(8) 0.0244(8) 0.0003(6) 0.0017(6) 0.0022(6)
C13 0.0313(9) 0.0197(7) 0.0265(8) 0.0003(6) 0.0047(7) -0.0018(6)
C4 0.0299(9) 0.0260(8) 0.0341(9) 0.0063(7) -0.0061(7) -0.0031(7)
C22 0.0345(9) 0.0240(8) 0.0307(9) -0.0057(7) -0.0018(7) -0.0001(7)
C14 0.0283(8) 0.0274(8) 0.0338(9) -0.0035(7) 0.0093(7) 0.0001(7)
C11 0.0242(8) 0.0210(7) 0.0228(8) 0.0018(6) 0.0034(6) 0.0000(6)
C20 0.0232(8) 0.0215(7) 0.0246(8) 0.0018(6) -0.0013(6) 0.0043(6)
C18 0.0478(11) 0.0392(10) 0.0226(9) -0.0006(8) 0.0033(8) 0.0028(8)
C26 0.0411(11) 0.0313(9) 0.0461(11) 0.0014(8) 0.0075(9) -0.0057(8)
C19 0.0502(12) 0.0427(11) 0.0237(9) 0.0019(8) 0.0039(8) -0.0107(9)
C15 0.0297(9) 0.0383(10) 0.0418(10) -0.0060(8) 0.0043(8) 0.0025(8)

loop_
_atom_type_symbol
_atom_type_description
_atom_type_scat_dispersion_real
_atom_type_scat_dispersion_imag
_atom_type_scat_source
C C 0.0181 0.0091 'International Tables Vol C Tables 4.2.6.8 and 6.1.1.4'
H H 0.0000 0.0000 'International Tables Vol C Tables 4.2.6.8 and 6.1.1.4'
N N 0.0311 0.0180 'International Tables Vol C Tables 4.2.6.8 and 6.1.1.4'
O O 0.0492 0.0322 'International Tables Vol C Tables 4.2.6.8 and 6.1.1.4'

loop_
_geom_angle_atom_site_label_1
_geom_angle_atom_site_label_2
_geom_angle_atom_site_label_3
_geom_angle
C13 O1 C14 115.10(13)
C17 O3 C18 109.74(14)
C17 N2 C16 120.85(14)
C17 N2 C19 110.44(14)
C16 N2 C19 119.46(15)
C13 N1 C1 122.90(14)
C13 N1 C8 129.38(14)
C1 N1 C8 107.67(13)
C2 C1 C6 121.61(15)
C2 C1 N1 130.72(16)
C6 C1 N1 107.67(13)
C5 C6 C1 120.11(15)
C5 C6 C7 132.68(16)
C1 C6 C7 107.20(14)
C25 C24 C23 121.01(16)
C25 C24 H24 119.5
C23 C24 H24 119.5
C8 C7 C6 108.65(14)
C8 C7 C12 123.74(14)
C6 C7 C12 127.58(14)
C7 C8 N1 108.80(14)
C7 C8 C9 124.52(15)
N1 C8 C9 126.64(14)
C24 C25 C20 121.68(15)
C24 C25 H25 119.2
C20 C25 H25 119.2
C11 C10 C20 109.72(13)
C11 C10 C9 109.88(13)
C20 C10 C9 113.70(13)
C11 C10 H10 107.8
C20 C10 H10 107.8
C9 C10 H10 107.8
C3 C2 C1 117.28(17)
C3 C2 H2 121.4
C1 C2 H2 121.4
C11 C16 N2 124.57(15)
C11 C16 H16 117.7
N2 C16 H16 117.7
C20 C21 C22 120.55(16)
C20 C21 H21 119.7
C22 C21 H21 119.7
C4 C5 C6 118.45(17)
C4 C5 H5 120.8
C6 C5 H5 120.8
C2 C3 C4 122.00(16)
C2 C3 H3 119.0
C4 C3 H3 119.0
O4 C17 O3 122.14(18)
O4 C17 N2 127.79(17)
O3 C17 N2 110.07(15)
C22 C23 C24 117.47(16)
C22 C23 C26 121.62(16)
C24 C23 C26 120.91(17)
C7 C12 C11 110.12(13)
C7 C12 H12A 109.6
C11 C12 H12A 109.6
C7 C12 H12B 109.6
C11 C12 H12B 109.6
H12A C12 H12B 108.2
C8 C9 C10 109.99(13)
C8 C9 H9B 109.7
C10 C9 H9B 109.7
C8 C9 H9A 109.7
C10 C9 H9A 109.7
H9B C9 H9A 108.2
O2 C13 O1 125.14(16)
O2 C13 N1 123.33(16)
O1 C13 N1 111.53(14)
C5 C4 C3 120.54(16)
C5 C4 H4 119.7
C3 C4 H4 119.7
C23 C22 C21 121.98(16)
C23 C22 H22 119.0
C21 C22 H22 119.0
O1 C14 C15 106.68(14)
O1 C14 H14B 110.4
C15 C14 H14B 110.4
O1 C14 H14A 110.4
C15 C14 H14A 110.4
H14B C14 H14A 108.6
C16 C11 C12 119.62(15)
C16 C11 C10 125.57(15)
C12 C11 C10 114.80(13)
C21 C20 C25 117.29(15)
C21 C20 C10 124.30(15)
C25 C20 C10 118.41(14)
O3 C18 C19 105.19(14)
O3 C18 H18B 110.7
C19 C18 H18B 110.7
O3 C18 H18A 110.7
C19 C18 H18A 110.7
H18B C18 H18A 108.8
C23 C26 H26A 109.5
C23 C26 H26B 109.5
H26A C26 H26B 109.5
C23 C26 H26C 109.5
H26A C26 H26C 109.5
H26B C26 H26C 109.5
N2 C19 C18 102.54(16)
N2 C19 H19A 111.3
C18 C19 H19A 111.3
N2 C19 H19B 111.3
C18 C19 H19B 111.3
H19A C19 H19B 109.2
C14 C15 H15B 109.5
C14 C15 H15A 109.5
H15B C15 H15A 109.5
C14 C15 H15C 109.5
H15B C15 H15C 109.5
H15A C15 H15C 109.5

loop_
_geom_bond_atom_site_label_1
_geom_bond_atom_site_label_2
_geom_bond_distance
O1 C13 1.330(2)
O1 C14 1.454(2)
O2 C13 1.209(2)
O3 C17 1.356(2)
O3 C18 1.445(2)
N2 C17 1.360(2)
N2 C16 1.431(2)
N2 C19 1.452(2)
N1 C13 1.391(2)
N1 C1 1.413(2)
N1 C8 1.423(2)
C1 C2 1.392(2)
C1 C6 1.405(2)
C6 C5 1.401(2)
C6 C7 1.440(2)
C24 C25 1.386(2)
C24 C23 1.391(2)
C24 H24 0.9300
O4 C17 1.203(2)
C7 C8 1.356(2)
C7 C12 1.497(2)
C8 C9 1.498(2)
C25 C20 1.400(2)
C25 H25 0.9300
C10 C11 1.510(2)
C10 C20 1.527(2)
C10 C9 1.547(2)
C10 H10 0.9800
C2 C3 1.387(3)
C2 H2 0.9300
C16 C11 1.326(2)
C16 H16 0.9300
C21 C20 1.393(2)
C21 C22 1.395(2)
C21 H21 0.9300
C5 C4 1.386(2)
C5 H5 0.9300
C3 C4 1.398(3)
C3 H3 0.9300
C23 C22 1.386(3)
C23 C26 1.506(2)
C12 C11 1.508(2)
C12 H12A 0.9700
C12 H12B 0.9700
C9 H9B 0.9700
C9 H9A 0.9700
C4 H4 0.9300
C22 H22 0.9300
C14 C15 1.502(3)
C14 H14B 0.9700
C14 H14A 0.9700
C18 C19 1.514(3)
C18 H18B 0.9700
C18 H18A 0.9700
C26 H26A 0.9600
C26 H26B 0.9600
C26 H26C 0.9600
C19 H19A 0.9700
C19 H19B 0.9700
C15 H15B 0.9600
C15 H15A 0.9600
C15 H15C 0.9600

loop_
_geom_torsion_atom_site_label_1
_geom_torsion_atom_site_label_2
_geom_torsion_atom_site_label_3
_geom_torsion_atom_site_label_4
_geom_torsion
C13 N1 C1 C2 2.9(3)
C8 N1 C1 C2 -179.56(16)
C13 N1 C1 C6 -176.80(14)
C8 N1 C1 C6 0.78(17)
C2 C1 C6 C5 -0.5(2)
N1 C1 C6 C5 179.17(14)
C2 C1 C6 C7 179.46(14)
N1 C1 C6 C7 -0.84(17)
C5 C6 C7 C8 -179.41(17)
C1 C6 C7 C8 0.60(18)
C5 C6 C7 C12 2.7(3)
C1 C6 C7 C12 -177.27(15)
C6 C7 C8 N1 -0.11(18)
C12 C7 C8 N1 177.86(14)
C6 C7 C8 C9 -178.04(14)
C12 C7 C8 C9 -0.1(3)
C13 N1 C8 C7 176.96(15)
C1 N1 C8 C7 -0.41(17)
C13 N1 C8 C9 -5.2(3)
C1 N1 C8 C9 177.46(15)
C23 C24 C25 C20 0.3(3)
C6 C1 C2 C3 0.8(2)
N1 C1 C2 C3 -178.82(16)
C17 N2 C16 C11 111.2(2)
C19 N2 C16 C11 -105.2(2)
C1 C6 C5 C4 -0.3(2)
C7 C6 C5 C4 179.71(17)
C1 C2 C3 C4 -0.3(3)
C18 O3 C17 O4 176.23(19)
C18 O3 C17 N2 -4.3(2)
C16 N2 C17 O4 -21.7(3)
C19 N2 C17 O4 -168.2(2)
C16 N2 C17 O3 158.91(15)
C19 N2 C17 O3 12.4(2)
C25 C24 C23 C22 -1.3(3)
C25 C24 C23 C26 178.12(16)
C8 C7 C12 C11 11.7(2)
C6 C7 C12 C11 -170.75(15)
C7 C8 C9 C10 17.4(2)
N1 C8 C9 C10 -160.12(14)
C11 C10 C9 C8 -45.46(17)
C20 C10 C9 C8 77.94(16)
C14 O1 C13 O2 -0.9(2)
C14 O1 C13 N1 178.87(13)
C1 N1 C13 O2 -8.5(2)
C8 N1 C13 O2 174.45(15)
C1 N1 C13 O1 171.73(13)
C8 N1 C13 O1 -5.3(2)
C6 C5 C4 C3 0.8(2)
C2 C3 C4 C5 -0.5(3)
C24 C23 C22 C21 1.2(3)
C26 C23 C22 C21 -178.15(17)
C20 C21 C22 C23 -0.2(3)
C13 O1 C14 C15 -174.12(14)
N2 C16 C11 C12 176.96(15)
N2 C16 C11 C10 -3.7(3)
C7 C12 C11 C16 136.77(16)
C7 C12 C11 C10 -42.67(18)
C20 C10 C11 C16 116.49(18)
C9 C10 C11 C16 -117.80(18)
C20 C10 C11 C12 -64.11(17)
C9 C10 C11 C12 61.60(17)
C22 C21 C20 C25 -0.9(2)
C22 C21 C20 C10 178.99(15)
C24 C25 C20 C21 0.8(2)
C24 C25 C20 C10 -179.04(15)
C11 C10 C20 C21 117.40(17)
C9 C10 C20 C21 -6.1(2)
C11 C10 C20 C25 -62.74(18)
C9 C10 C20 C25 173.76(14)
C17 O3 C18 C19 -4.9(2)
C17 N2 C19 C18 -14.6(2)
C16 N2 C19 C18 -161.61(15)
O3 C18 C19 N2 11.4(2)
